data_4300860
loop_
_publ_author_name
'Dong, Yu-Bin'
'Geng, Yan'
'Ma, Jian-Ping'
'Huang, Ru-Qi'

_publ_section_title
;
 Organometallic Silver(I) Supramolecular Complexes Generated from
 Multidentate Furan-Containing Symmetric and Unsymmetric Fulvene
 Ligands and Silver(I) Salts
;
_journal_coden_ASTM INOCAJ
_journal_issue 6
_journal_name_full 'Inorganic Chemistry'
_journal_page_first 1693
_journal_page_last 1703
_journal_paper_doi 10.1021/ic048518h
_journal_volume 44
_journal_year 2005
_chemical_formula_sum 'C19 H13 Ag F3 N3 O5 S'
_chemical_formula_weight 560.25
_space_group_IT_number 2
_symmetry_cell_setting triclinic
_symmetry_space_group_name_Hall '-P 1'
_symmetry_space_group_name_H-M 'P -1'
_atom_sites_solution_hydrogens geom
_atom_sites_solution_primary direct
_atom_sites_solution_secondary difmap
_audit_creation_method SHELXL-97
_cell_angle_alpha 69.255(8)
_cell_angle_beta 87.163(9)
_cell_angle_gamma 84.993(8)
_cell_formula_units_Z 2
_cell_length_a 8.914(5)
_cell_length_b 10.809(6)
_cell_length_c 11.283(6)
_cell_measurement_temperature 298(2)
_cell_volume 1012.6(10)
_computing_cell_refinement 'Bruker SMART'
_computing_data_collection 'Bruker SMART'
_computing_data_reduction 'Bruker SAINT'
_computing_molecular_graphics 'Bruker SHELXTL'
_computing_publication_material 'Bruker SHELXTL'
_computing_structure_refinement 'SHELXL-97 (Sheldrick, 1997)'
_computing_structure_solution 'SHELXS-97 (Sheldrick, 1990)'
_diffrn_ambient_temperature 298(2)
_diffrn_measured_fraction_theta_full 0.973
_diffrn_measured_fraction_theta_max 0.973
_diffrn_measurement_device_type 'CCD area detector'
_diffrn_measurement_method 'phi and omega scans'
_diffrn_radiation_monochromator graphite
_diffrn_radiation_source 'fine-focus sealed tube'
_diffrn_radiation_type MoK\a
_diffrn_radiation_wavelength 0.71073
_diffrn_reflns_av_R_equivalents 0.0644
_diffrn_reflns_av_sigmaI/netI 0.1660
_diffrn_reflns_limit_h_max 10
_diffrn_reflns_limit_h_min -10
_diffrn_reflns_limit_k_max 12
_diffrn_reflns_limit_k_min -13
_diffrn_reflns_limit_l_max 13
_diffrn_reflns_limit_l_min -10
_diffrn_reflns_number 5610
_diffrn_reflns_theta_full 26.00
_diffrn_reflns_theta_max 26.00
_diffrn_reflns_theta_min 1.93
_exptl_absorpt_coefficient_mu 1.164
_exptl_absorpt_correction_type none
_exptl_crystal_colour yellow
_exptl_crystal_density_diffrn 1.838
_exptl_crystal_density_meas 0
_exptl_crystal_density_method 'not measured'
_exptl_crystal_description plane
_exptl_crystal_F_000 556
_exptl_crystal_size_max 0.16
_exptl_crystal_size_mid 0.08
_exptl_crystal_size_min 0.03
_refine_diff_density_max 0.610
_refine_diff_density_min -0.421
_refine_diff_density_rms 0.080
_refine_ls_extinction_method none
_refine_ls_goodness_of_fit_ref 0.753
_refine_ls_hydrogen_treatment mixed
_refine_ls_matrix_type full
_refine_ls_number_parameters 329
_refine_ls_number_reflns 3873
_refine_ls_number_restraints 3
_refine_ls_restrained_S_all 0.753
_refine_ls_R_factor_all 0.1332
_refine_ls_R_factor_gt 0.0546
_refine_ls_shift/su_max 0.001
_refine_ls_shift/su_mean 0.000
_refine_ls_structure_factor_coef Fsqd
_refine_ls_weighting_details 'calc w=1/[\s^2^(Fo^2^)+(0.0059P)^2^+0.0000P] where P=(Fo^2^+2Fc^2^)/3'
_refine_ls_weighting_scheme calc
_refine_ls_wR_factor_gt 0.0681
_refine_ls_wR_factor_ref 0.0828
_reflns_number_gt 1621
_reflns_number_total 3873
_reflns_threshold_expression >2sigma(I)
_cod_data_source_file ic048518hsi20041022_113407_7.cif
_cod_data_source_block 5
_cod_depositor_comments
;
The following automatic conversions were performed:
'_symmetry_cell_setting' value 'Triclinic' changed to 'triclinic'
according to '/home/saulius/struct/CIF-dictionaries/cif_core.dic'
dictionary named 'cif_core.dic' version 2.4.1 from 2010-06-29.

Automatic conversion script
Id: cif_fix_enum 1527 2010-12-29 10:47:43Z saulius 
;
_cod_original_cell_volume 1012.6(9)
_cod_original_sg_symbol_H-M 'P -1 '
_cod_database_code 4300860

loop_
_symmetry_equiv_pos_as_xyz
'x, y, z'
'-x, -y, -z'

loop_
_atom_site_label
_atom_site_type_symbol
_atom_site_fract_x
_atom_site_fract_y
_atom_site_fract_z
_atom_site_U_iso_or_equiv
_atom_site_adp_type
_atom_site_occupancy
_atom_site_symmetry_multiplicity
_atom_site_calc_flag
_atom_site_refinement_flags
_atom_site_disorder_assembly
_atom_site_disorder_group
Ag1 Ag 0.99790(6) 0.16386(5) 0.15589(6) 0.0665(2) Uani 1 1 d . . .
N1 N 1.2065(6) 0.4073(5) 0.0527(5) 0.0449(15) Uani 1 1 d . . .
N2 N 1.1076(5) 0.3704(4) 0.1539(5) 0.0457(15) Uani 1 1 d . . .
N3 N 0.9455(6) 0.0079(5) 0.6728(5) 0.072(2) Uani 1 1 d . . .
C1 C 1.1850(7) 0.6305(6) 0.0278(6) 0.0466(18) Uani 1 1 d . . .
C2 C 1.2027(7) 0.7675(6) -0.0139(7) 0.051(2) Uani 1 1 d . . .
C3 C 1.1213(7) 0.8155(6) 0.0693(7) 0.059(2) Uani 1 1 d . . .
H3 H 1.1144 0.9034 0.0649 0.071 Uiso 1 1 calc R . .
C4 C 1.0512(8) 0.7136(7) 0.1606(7) 0.057(2) Uani 1 1 d . . .
C5 C 1.0857(6) 0.5985(6) 0.1375(6) 0.0428(17) Uani 1 1 d . . .
C6 C 1.0516(6) 0.4642(6) 0.1955(6) 0.0394(16) Uani 1 1 d . . .
C7 C 0.9551(7) 0.4162(6) 0.3113(6) 0.0436(18) Uani 1 1 d . . .
C8 C 0.8365(8) 0.4941(7) 0.3385(7) 0.059(2) Uani 1 1 d . . .
C9 C 0.7502(8) 0.4478(8) 0.4469(8) 0.069(2) Uani 1 1 d . . .
C10 C 0.7772(9) 0.3240(7) 0.5315(8) 0.066(2) Uani 1 1 d . . .
C11 C 0.8921(8) 0.2446(7) 0.5061(7) 0.058(2) Uani 1 1 d . . .
C12 C 0.9242(7) 0.1099(7) 0.5997(7) 0.062(2) Uani 1 1 d . . .
C13 C 0.9825(7) 0.2877(6) 0.3986(6) 0.0487(18) Uani 1 1 d . . .
C14 C 1.2470(6) 0.5310(6) -0.0106(6) 0.0419(17) Uani 1 1 d . . .
C15 C 1.3630(7) 0.5429(7) -0.1099(6) 0.0495(18) Uani 1 1 d . . .
C16 C 1.4262(7) 0.6458(6) -0.1931(6) 0.060(2) Uani 1 1 d . . .
H16 H 1.4041 0.7347 -0.2039 0.072 Uiso 1 1 calc R . .
C17 C 1.5353(9) 0.5925(10) -0.2633(8) 0.079(3) Uani 1 1 d . . .
C18 C 1.5272(8) 0.4638(9) -0.2185(7) 0.076(2) Uani 1 1 d . . .
H18 H 1.5856 0.4048 -0.2481 0.091 Uiso 1 1 calc R . .
C19 C 0.3701(13) 0.1096(11) 0.6061(12) 0.120(4) Uani 1 1 d . . .
O1 O 1.4221(5) 0.4272(4) -0.1229(4) 0.0670(14) Uani 1 1 d . . .
O2 O 0.2840(6) 0.0951(5) 0.8270(5) 0.1049(19) Uani 1 1 d . . .
O3 O 0.5146(7) 0.1880(7) 0.7544(7) 0.181(3) Uani 1 1 d . . .
O4 O 0.4966(6) -0.0421(6) 0.8027(6) 0.146(3) Uani 1 1 d . . .
O5 O 1.2525(6) 0.1530(5) 0.0484(6) 0.0649(14) Uani 1 1 d D . .
F1 F 0.4928(7) 0.1203(5) 0.5334(5) 0.162(2) Uani 1 1 d . . .
F2 F 0.2966(6) 0.0151(7) 0.6054(7) 0.161(3) Uani 1 1 d . . .
F3 F 0.2855(8) 0.2200(7) 0.5629(6) 0.211(3) Uani 1 1 d . . .
S1 S 0.4246(3) 0.0892(2) 0.7647(2) 0.0793(7) Uani 1 1 d . . .
H1 H 1.278(4) 0.818(4) -0.069(4) 0.019(14) Uiso 1 1 d . . .
H4 H 0.994(5) 0.718(5) 0.229(5) 0.05(2) Uiso 1 1 d . . .
H5 H 0.672(5) 0.500(4) 0.461(5) 0.027(16) Uiso 1 1 d . . .
H6 H 0.715(5) 0.289(5) 0.601(5) 0.06(2) Uiso 1 1 d . . .
H7 H 1.075(5) 0.228(5) 0.373(5) 0.057(18) Uiso 1 1 d . . .
H8 H 0.819(4) 0.576(4) 0.276(4) 0.005(12) Uiso 1 1 d . . .
H9 H 1.230(6) 0.329(5) 0.040(5) 0.06(2) Uiso 1 1 d . . .
H17 H 1.589(6) 0.637(5) -0.329(5) 0.05(2) Uiso 1 1 d . . .
H5A H 1.241(6) 0.145(6) -0.023(3) 0.07(3) Uiso 1 1 d D . .
H5B H 1.332(3) 0.112(5) 0.084(4) 0.05(2) Uiso 1 1 d D . .

loop_
_atom_site_aniso_label
_atom_site_aniso_U_11
_atom_site_aniso_U_22
_atom_site_aniso_U_33
_atom_site_aniso_U_23
_atom_site_aniso_U_13
_atom_site_aniso_U_12
Ag1 0.0751(4) 0.0525(4) 0.0534(4) 0.0028(3) 0.0071(3) -0.0033(3)
N1 0.048(4) 0.036(4) 0.047(4) -0.011(3) 0.002(3) 0.001(3)
N2 0.049(3) 0.035(3) 0.045(4) -0.005(3) 0.006(3) -0.003(3)
N3 0.100(5) 0.050(4) 0.045(4) 0.007(3) 0.022(4) -0.003(4)
C1 0.056(4) 0.037(4) 0.041(4) -0.007(4) -0.003(4) -0.005(3)
C2 0.055(5) 0.036(4) 0.053(5) -0.004(4) 0.009(4) -0.006(4)
C3 0.061(5) 0.034(4) 0.081(6) -0.016(4) -0.002(4) -0.007(4)
C4 0.064(5) 0.038(4) 0.060(6) -0.009(4) 0.007(5) -0.004(4)
C5 0.048(4) 0.033(4) 0.043(4) -0.007(3) -0.002(3) -0.005(3)
C6 0.043(4) 0.034(4) 0.034(4) -0.004(3) -0.004(3) 0.001(3)
C7 0.041(4) 0.037(4) 0.046(4) -0.006(3) 0.002(4) -0.004(3)
C8 0.070(5) 0.040(5) 0.056(5) -0.003(4) 0.003(5) -0.009(4)
C9 0.052(5) 0.063(6) 0.078(7) -0.011(5) 0.017(5) -0.002(4)
C10 0.070(6) 0.058(5) 0.058(6) -0.004(5) 0.024(5) -0.016(5)
C11 0.063(5) 0.054(5) 0.046(5) -0.008(4) 0.011(4) -0.004(4)
C12 0.069(5) 0.071(5) 0.045(5) -0.018(4) 0.023(4) -0.015(5)
C13 0.057(4) 0.048(4) 0.035(4) -0.008(4) 0.005(4) -0.003(4)
C14 0.041(4) 0.035(4) 0.040(4) 0.001(3) -0.006(3) -0.009(3)
C15 0.051(4) 0.048(4) 0.047(5) -0.015(4) 0.004(4) 0.002(4)
C16 0.082(5) 0.037(4) 0.046(5) 0.002(4) 0.011(4) -0.007(4)
C17 0.082(6) 0.093(7) 0.057(6) -0.017(6) 0.017(5) -0.037(6)
C18 0.061(5) 0.111(7) 0.068(6) -0.048(6) 0.026(5) -0.017(5)
C19 0.126(10) 0.093(9) 0.122(11) -0.023(8) 0.056(9) 0.006(7)
O1 0.071(3) 0.063(3) 0.063(4) -0.019(3) 0.012(3) -0.009(3)
O2 0.103(4) 0.128(5) 0.083(4) -0.042(4) 0.041(4) -0.012(3)
O3 0.216(7) 0.195(7) 0.201(8) -0.140(6) 0.114(6) -0.150(6)
O4 0.115(4) 0.101(5) 0.189(7) -0.019(5) -0.027(5) 0.035(4)
O5 0.071(4) 0.051(3) 0.061(4) -0.009(3) 0.000(3) 0.011(3)
F1 0.194(6) 0.183(6) 0.112(5) -0.058(4) 0.079(5) -0.053(5)
F2 0.127(5) 0.221(7) 0.173(7) -0.113(6) 0.032(4) -0.051(5)
F3 0.262(8) 0.165(6) 0.142(6) 0.005(5) 0.000(6) 0.064(6)
S1 0.0844(16) 0.0730(16) 0.0789(18) -0.0265(14) 0.0225(15) -0.0123(14)

loop_
_atom_type_symbol
_atom_type_description
_atom_type_scat_dispersion_real
_atom_type_scat_dispersion_imag
_atom_type_scat_source
C C 0.0033 0.0016 'International Tables Vol C Tables 4.2.6.8 and 6.1.1.4'
H H 0.0000 0.0000 'International Tables Vol C Tables 4.2.6.8 and 6.1.1.4'
N N 0.0061 0.0033 'International Tables Vol C Tables 4.2.6.8 and 6.1.1.4'
O O 0.0106 0.0060 'International Tables Vol C Tables 4.2.6.8 and 6.1.1.4'
F F 0.0171 0.0103 'International Tables Vol C Tables 4.2.6.8 and 6.1.1.4'
Ag Ag -0.8971 1.1015 'International Tables Vol C Tables 4.2.6.8 and 6.1.1.4'
S S 0.1246 0.1234 'International Tables Vol C Tables 4.2.6.8 and 6.1.1.4'

loop_
_geom_angle_atom_site_label_1
_geom_angle_atom_site_label_2
_geom_angle_atom_site_label_3
_geom_angle
_geom_angle_site_symmetry_1
_geom_angle_site_symmetry_3
_geom_angle_publ_flag
N3 Ag1 C2 135.8(2) 2_756 2_765 ?
N3 Ag1 N2 112.6(2) 2_756 . ?
C2 Ag1 N2 106.66(19) 2_765 . ?
N3 Ag1 O5 94.63(19) 2_756 . ?
C2 Ag1 O5 113.4(2) 2_765 . ?
N2 Ag1 O5 77.27(18) . . ?
C14 N1 N2 126.1(6) . . ?
C6 N2 N1 116.6(5) . . ?
C6 N2 Ag1 130.5(4) . . ?
N1 N2 Ag1 107.3(4) . . ?
C12 N3 Ag1 166.0(7) . 2_756 ?
C14 C1 C2 133.1(7) . . ?
C14 C1 C5 119.1(6) . . ?
C2 C1 C5 107.7(6) . . ?
C3 C2 C1 106.7(6) . . ?
C3 C2 Ag1 90.4(4) . 2_765 ?
C1 C2 Ag1 97.2(4) . 2_765 ?
C2 C3 C4 109.9(6) . . ?
C5 C4 C3 109.1(7) . . ?
C4 C5 C6 136.1(7) . . ?
C4 C5 C1 106.6(6) . . ?
C6 C5 C1 117.3(6) . . ?
N2 C6 C5 122.7(6) . . ?
N2 C6 C7 114.1(5) . . ?
C5 C6 C7 123.2(6) . . ?
C8 C7 C13 117.2(6) . . ?
C8 C7 C6 122.7(6) . . ?
C13 C7 C6 120.1(6) . . ?
C9 C8 C7 121.5(7) . . ?
C10 C9 C8 121.2(8) . . ?
C9 C10 C11 118.4(7) . . ?
C10 C11 C13 122.2(7) . . ?
C10 C11 C12 118.6(6) . . ?
C13 C11 C12 119.1(6) . . ?
N3 C12 C11 178.2(8) . . ?
C11 C13 C7 119.4(6) . . ?
N1 C14 C1 118.0(6) . . ?
N1 C14 C15 115.5(6) . . ?
C1 C14 C15 126.4(6) . . ?
C16 C15 O1 110.6(6) . . ?
C16 C15 C14 132.9(7) . . ?
O1 C15 C14 116.5(6) . . ?
C15 C16 C17 106.2(7) . . ?
C18 C17 C16 106.4(7) . . ?
C17 C18 O1 111.4(7) . . ?
F2 C19 F3 108.9(12) . . ?
F2 C19 F1 111.4(11) . . ?
F3 C19 F1 108.4(9) . . ?
F2 C19 S1 111.6(9) . . ?
F3 C19 S1 107.8(9) . . ?
F1 C19 S1 108.6(9) . . ?
C18 O1 C15 105.4(5) . . ?
O3 S1 O2 115.6(4) . . ?
O3 S1 O4 116.1(4) . . ?
O2 S1 O4 112.7(4) . . ?
O3 S1 C19 107.3(5) . . ?
O2 S1 C19 102.5(4) . . ?
O4 S1 C19 100.1(5) . . ?

loop_
_geom_bond_atom_site_label_1
_geom_bond_atom_site_label_2
_geom_bond_distance
_geom_bond_site_symmetry_2
_geom_bond_publ_flag
Ag1 N3 2.197(5) 2_756 ?
Ag1 C2 2.350(6) 2_765 ?
Ag1 N2 2.507(5) . ?
Ag1 O5 2.533(5) . ?
N1 C14 1.346(6) . ?
N1 N2 1.371(6) . ?
N2 C6 1.312(6) . ?
N3 C12 1.125(7) . ?
N3 Ag1 2.197(5) 2_756 ?
C1 C14 1.361(8) . ?
C1 C2 1.406(8) . ?
C1 C5 1.441(7) . ?
C2 C3 1.374(8) . ?
C2 Ag1 2.350(6) 2_765 ?
C3 C4 1.385(8) . ?
C4 C5 1.365(8) . ?
C5 C6 1.420(7) . ?
C6 C7 1.484(7) . ?
C7 C8 1.385(8) . ?
C7 C13 1.398(7) . ?
C8 C9 1.371(9) . ?
C9 C10 1.350(9) . ?
C10 C11 1.363(8) . ?
C11 C13 1.381(8) . ?
C11 C12 1.478(8) . ?
C14 C15 1.465(8) . ?
C15 C16 1.324(7) . ?
C15 O1 1.368(7) . ?
C16 C17 1.433(9) . ?
C17 C18 1.308(9) . ?
C18 O1 1.364(7) . ?
C19 F2 1.264(11) . ?
C19 F3 1.303(10) . ?
C19 F1 1.323(10) . ?
C19 S1 1.809(13) . ?
O2 S1 1.415(4) . ?
O3 S1 1.360(5) . ?
O4 S1 1.431(5) . ?

loop_
_geom_hbond_atom_site_label_D
_geom_hbond_atom_site_label_H
_geom_hbond_atom_site_label_A
_geom_hbond_distance_DH
_geom_hbond_distance_HA
_geom_hbond_distance_DA
_geom_hbond_angle_DHA
_geom_hbond_site_symmetry_A
N1 H9 O5 0.91(5) 1.87(5) 2.760(7) 167(5) .

loop_
_geom_torsion_atom_site_label_1
_geom_torsion_atom_site_label_2
_geom_torsion_atom_site_label_3
_geom_torsion_atom_site_label_4
_geom_torsion
_geom_torsion_site_symmetry_1
_geom_torsion_site_symmetry_2
_geom_torsion_site_symmetry_3
_geom_torsion_site_symmetry_4
_geom_torsion_publ_flag
C14 N1 N2 C6 -2.6(9) . . . . ?
C14 N1 N2 Ag1 154.0(5) . . . . ?
N3 Ag1 N2 C6 -90.9(5) 2_756 . . . ?
C2 Ag1 N2 C6 68.4(6) 2_765 . . . ?
O5 Ag1 N2 C6 179.4(6) . . . . ?
N3 Ag1 N2 N1 117.0(3) 2_756 . . . ?
C2 Ag1 N2 N1 -83.7(4) 2_765 . . . ?
O5 Ag1 N2 N1 27.2(3) . . . . ?
C14 C1 C2 C3 -174.3(7) . . . . ?
C5 C1 C2 C3 1.7(7) . . . . ?
C14 C1 C2 Ag1 93.1(8) . . . 2_765 ?
C5 C1 C2 Ag1 -90.9(5) . . . 2_765 ?
C1 C2 C3 C4 -1.0(8) . . . . ?
Ag1 C2 C3 C4 96.7(5) 2_765 . . . ?
C2 C3 C4 C5 -0.2(8) . . . . ?
C3 C4 C5 C6 179.1(7) . . . . ?
C3 C4 C5 C1 1.3(8) . . . . ?
C14 C1 C5 C4 174.8(6) . . . . ?
C2 C1 C5 C4 -1.8(7) . . . . ?
C14 C1 C5 C6 -3.5(9) . . . . ?
C2 C1 C5 C6 179.8(5) . . . . ?
N1 N2 C6 C5 2.1(9) . . . . ?
Ag1 N2 C6 C5 -147.9(4) . . . . ?
N1 N2 C6 C7 -175.3(5) . . . . ?
Ag1 N2 C6 C7 34.6(8) . . . . ?
C4 C5 C6 N2 -177.0(7) . . . . ?
C1 C5 C6 N2 0.8(9) . . . . ?
C4 C5 C6 C7 0.2(11) . . . . ?
C1 C5 C6 C7 178.0(5) . . . . ?
N2 C6 C7 C8 -150.3(6) . . . . ?
C5 C6 C7 C8 32.2(9) . . . . ?
N2 C6 C7 C13 29.8(8) . . . . ?
C5 C6 C7 C13 -147.6(6) . . . . ?
C13 C7 C8 C9 0.6(11) . . . . ?
C6 C7 C8 C9 -179.3(7) . . . . ?
C7 C8 C9 C10 -0.2(12) . . . . ?
C8 C9 C10 C11 -0.6(12) . . . . ?
C9 C10 C11 C13 1.2(12) . . . . ?
C9 C10 C11 C12 178.7(7) . . . . ?
Ag1 N3 C12 C11 -69(29) 2_756 . . . ?
C10 C11 C12 N3 3(28) . . . . ?
C13 C11 C12 N3 -179(100) . . . . ?
C10 C11 C13 C7 -0.8(11) . . . . ?
C12 C11 C13 C7 -178.4(6) . . . . ?
C8 C7 C13 C11 -0.1(10) . . . . ?
C6 C7 C13 C11 179.8(6) . . . . ?
N2 N1 C14 C1 -0.2(9) . . . . ?
N2 N1 C14 C15 175.8(5) . . . . ?
C2 C1 C14 N1 178.9(6) . . . . ?
C5 C1 C14 N1 3.2(9) . . . . ?
C2 C1 C14 C15 3.4(12) . . . . ?
C5 C1 C14 C15 -172.3(5) . . . . ?
N1 C14 C15 C16 177.2(7) . . . . ?
C1 C14 C15 C16 -7.2(11) . . . . ?
N1 C14 C15 O1 -3.1(8) . . . . ?
C1 C14 C15 O1 172.5(6) . . . . ?
O1 C15 C16 C17 -1.0(8) . . . . ?
C14 C15 C16 C17 178.7(7) . . . . ?
C15 C16 C17 C18 1.0(9) . . . . ?
C16 C17 C18 O1 -0.7(9) . . . . ?
C17 C18 O1 C15 0.1(8) . . . . ?
C16 C15 O1 C18 0.6(7) . . . . ?
C14 C15 O1 C18 -179.2(5) . . . . ?
F2 C19 S1 O3 174.3(8) . . . . ?
F3 C19 S1 O3 -66.1(9) . . . . ?
F1 C19 S1 O3 51.1(9) . . . . ?
F2 C19 S1 O2 -63.5(9) . . . . ?
F3 C19 S1 O2 56.1(9) . . . . ?
F1 C19 S1 O2 173.3(7) . . . . ?
F2 C19 S1 O4 52.7(9) . . . . ?
F3 C19 S1 O4 172.3(8) . . . . ?
F1 C19 S1 O4 -70.5(8) . . . . ?
